data_7205152
loop_
_publ_author_name
'Safin, Damir A.'
'Babashkina, Maria G.'
'Bolte, Michael'
'Klein, Axel'

_publ_section_title
;
 Versatile structures and photophysical properties of poly- and
 mononuclear CuI complexes with N-thiophosphorylated thioureas
 RNHC(S)NHP(S)(OiPr)2 and phosphanes
;
_journal_issue 2
_journal_name_full CrystEngComm
_journal_page_first 568
_journal_paper_doi 10.1039/c0ce00125b
_journal_volume 13
_journal_year 2011
_chemical_formula_moiety 'C42 H46 Cu Fe N2 O2 P3 S2'
_chemical_formula_sum 'C42 H46 Cu Fe N2 O2 P3 S2'
_chemical_formula_weight 887.23
_chemical_name_systematic
;
?
;
_space_group_IT_number 2
_symmetry_cell_setting triclinic
_symmetry_space_group_name_Hall '-P 1'
_symmetry_space_group_name_H-M 'P -1'
_atom_sites_solution_hydrogens geom
_atom_sites_solution_primary direct
_atom_sites_solution_secondary difmap
_audit_creation_method SHELXL-97
_cell_angle_alpha 80.986(7)
_cell_angle_beta 76.688(7)
_cell_angle_gamma 79.581(7)
_cell_formula_units_Z 2
_cell_length_a 10.4051(8)
_cell_length_b 12.9190(12)
_cell_length_c 16.2445(15)
_cell_measurement_reflns_used 13667
_cell_measurement_temperature 173(2)
_cell_measurement_theta_max 26.1
_cell_measurement_theta_min 3.6
_cell_volume 2074.8(3)
_computing_cell_refinement 'X-Area (Stoe & Cie, 2001)'
_computing_data_collection 'X-Area (Stoe & Cie, 2001)'
_computing_data_reduction 'X-Area (Stoe & Cie, 2001)'
_computing_molecular_graphics 'XP in SHELXTL-Plus (Sheldrick, 1991)'
_computing_publication_material SHELXL97
_computing_structure_refinement 'SHELXL97 (Sheldrick, 2008) '
_computing_structure_solution 'SHELXS97 (Sheldrick, 2008) '
_diffrn_ambient_temperature 173(2)
_diffrn_measured_fraction_theta_full 0.993
_diffrn_measured_fraction_theta_max 0.993
_diffrn_measurement_device_type 'STOE IPDS II two-circle-diffractometer'
_diffrn_measurement_method \w
_diffrn_radiation_monochromator graphite
_diffrn_radiation_source 'fine-focus sealed tube'
_diffrn_radiation_type MoK\a
_diffrn_radiation_wavelength 0.71073
_diffrn_reflns_av_R_equivalents 0.1058
_diffrn_reflns_av_sigmaI/netI 0.1358
_diffrn_reflns_limit_h_max 12
_diffrn_reflns_limit_h_min -12
_diffrn_reflns_limit_k_max 14
_diffrn_reflns_limit_k_min -15
_diffrn_reflns_limit_l_max 19
_diffrn_reflns_limit_l_min -19
_diffrn_reflns_number 17701
_diffrn_reflns_theta_full 25.00
_diffrn_reflns_theta_max 25.03
_diffrn_reflns_theta_min 3.49
_diffrn_standards_number 0
_exptl_absorpt_coefficient_mu 1.116
_exptl_absorpt_correction_T_max 0.8777
_exptl_absorpt_correction_T_min 0.7235
_exptl_absorpt_correction_type multi-scan
_exptl_absorpt_process_details 'MULABS (Spek, 2003; Blessing, 1995)'
_exptl_crystal_colour orange
_exptl_crystal_density_diffrn 1.420
_exptl_crystal_density_method 'not measured'
_exptl_crystal_description needle
_exptl_crystal_F_000 920
_exptl_crystal_size_max 0.31
_exptl_crystal_size_mid 0.12
_exptl_crystal_size_min 0.12
_refine_diff_density_max 1.562
_refine_diff_density_min -1.507
_refine_diff_density_rms 0.173
_refine_ls_extinction_method none
_refine_ls_goodness_of_fit_ref 1.014
_refine_ls_hydrogen_treatment constr
_refine_ls_matrix_type full
_refine_ls_number_parameters 478
_refine_ls_number_reflns 7292
_refine_ls_number_restraints 12
_refine_ls_restrained_S_all 1.015
_refine_ls_R_factor_all 0.1292
_refine_ls_R_factor_gt 0.0999
_refine_ls_shift/su_max 0.000
_refine_ls_shift/su_mean 0.000
_refine_ls_structure_factor_coef Fsqd
_refine_ls_weighting_details 'calc w=1/[\s^2^(Fo^2^)+(0.1722P)^2^] where P=(Fo^2^+2Fc^2^)/3'
_refine_ls_weighting_scheme calc
_refine_ls_wR_factor_gt 0.2523
_refine_ls_wR_factor_ref 0.2705
_reflns_number_gt 4950
_reflns_number_total 7292
_reflns_threshold_expression I>2\s(I)
_cod_data_source_file C0CE00125B.TXT
_cod_data_source_block safin40
_cod_depositor_comments
;
The following automatic conversions were performed:
'_symmetry_cell_setting' value 'Triclinic' changed to 'triclinic'
according to '/home/saulius/struct/CIF-dictionaries/cif_core.dic'
dictionary named 'cif_core.dic' version 2.4.1 from 2010-06-29.

Automatic conversion script
Id: cif_fix_enum 1555 2011-01-17 13:19:09Z saulius 
;
_cod_original_sg_symbol_H-M P-1
_cod_database_code 7205152

loop_
_symmetry_equiv_pos_as_xyz
'x, y, z'
'-x, -y, -z'

loop_
_atom_site_label
_atom_site_type_symbol
_atom_site_fract_x
_atom_site_fract_y
_atom_site_fract_z
_atom_site_U_iso_or_equiv
_atom_site_adp_type
_atom_site_occupancy
_atom_site_symmetry_multiplicity
_atom_site_calc_flag
_atom_site_refinement_flags
_atom_site_disorder_assembly
_atom_site_disorder_group
Cu1 Cu 0.77024(8) 0.57622(8) 0.72940(6) 0.0340(3) Uani 1 1 d . . .
Fe1 Fe 0.50255(10) 0.79934(10) 0.85443(8) 0.0412(4) Uani 1 1 d . . .
P1 P 0.76000(17) 0.31448(17) 0.78341(13) 0.0326(5) Uani 1 1 d . . .
P2 P 0.83579(17) 0.68986(17) 0.79850(13) 0.0338(5) Uani 1 1 d . . .
P3 P 0.58977(16) 0.66468(17) 0.67426(13) 0.0335(5) Uani 1 1 d . . .
S1 S 0.67169(19) 0.44694(17) 0.83096(13) 0.0407(5) Uani 1 1 d . . .
S2 S 0.94242(17) 0.48719(17) 0.63912(13) 0.0378(5) Uani 1 1 d . . .
O1 O 0.6625(5) 0.2278(4) 0.8099(3) 0.0378(12) Uani 1 1 d D A .
O2 O 0.8724(5) 0.2615(5) 0.8344(4) 0.0432(14) Uani 1 1 d . . .
N1 N 0.8125(6) 0.3117(5) 0.6830(4) 0.0364(15) Uani 1 1 d . . .
N2 N 0.9056(6) 0.3546(6) 0.5437(4) 0.0393(16) Uani 1 1 d . . .
H2 H 0.9508 0.3968 0.5041 0.047 Uiso 1 1 calc R . .
C1 C 0.8805(6) 0.3772(6) 0.6239(5) 0.0324(17) Uani 1 1 d . . .
C2 C 0.8646(9) 0.2664(8) 0.5168(6) 0.049(2) Uani 1 1 d . . .
H2A H 0.8846 0.2019 0.5552 0.073 Uiso 1 1 calc R . .
H2B H 0.9129 0.2564 0.4586 0.073 Uiso 1 1 calc R . .
H2C H 0.7683 0.2811 0.5184 0.073 Uiso 1 1 calc R . .
C3 C 0.5552(7) 0.2304(6) 0.7644(5) 0.0401(19) Uani 1 1 d D . .
H3 H 0.5807 0.2698 0.7064 0.048 Uiso 0.81(3) 1 calc PR A 1
H3' H 0.5422 0.3075 0.7425 0.048 Uiso 0.19(3) 1 calc PR A 2
C4 C 0.4258(11) 0.2879(13) 0.8085(9) 0.059(4) Uiso 0.81(3) 1 d PD A 1
H4A H 0.4335 0.3628 0.8063 0.088 Uiso 0.81(3) 1 calc PR A 1
H4B H 0.4046 0.2566 0.8681 0.088 Uiso 0.81(3) 1 calc PR A 1
H4C H 0.3545 0.2820 0.7800 0.088 Uiso 0.81(3) 1 calc PR A 1
C5 C 0.5537(15) 0.1159(11) 0.7535(10) 0.074(5) Uiso 0.81(3) 1 d PD A 1
H5A H 0.6426 0.0849 0.7248 0.111 Uiso 0.81(3) 1 calc PR A 1
H5B H 0.4885 0.1135 0.7190 0.111 Uiso 0.81(3) 1 calc PR A 1
H5C H 0.5288 0.0754 0.8095 0.111 Uiso 0.81(3) 1 calc PR A 1
C4' C 0.4259(18) 0.226(4) 0.8315(18) 0.037(12) Uiso 0.19(3) 1 d PD A 2
H4'1 H 0.4045 0.2903 0.8602 0.056 Uiso 0.19(3) 1 calc PR A 2
H4'2 H 0.4372 0.1636 0.8735 0.056 Uiso 0.19(3) 1 calc PR A 2
H4'3 H 0.3530 0.2217 0.8039 0.056 Uiso 0.19(3) 1 calc PR A 2
C5' C 0.625(17) 0.184(12) 0.6788(14) 0.26(10) Uiso 0.19(3) 1 d PD A 2
H5'1 H 0.7085 0.2129 0.6548 0.396 Uiso 0.19(3) 1 calc PR A 2
H5'2 H 0.5657 0.2025 0.6383 0.396 Uiso 0.19(3) 1 calc PR A 2
H5'3 H 0.6454 0.1063 0.6900 0.396 Uiso 0.19(3) 1 calc PR A 2
C6 C 0.9517(11) 0.1617(9) 0.8148(7) 0.064(3) Uani 1 1 d . . .
H6 H 0.9337 0.1414 0.7620 0.076 Uiso 1 1 calc R . .
C7 C 0.9189(17) 0.0790(11) 0.8885(10) 0.102(5) Uani 1 1 d . . .
H7A H 0.8258 0.0685 0.8956 0.153 Uiso 1 1 calc R . .
H7B H 0.9313 0.1021 0.9404 0.153 Uiso 1 1 calc R . .
H7C H 0.9781 0.0122 0.8778 0.153 Uiso 1 1 calc R . .
C8 C 1.0959(11) 0.1801(14) 0.8003(9) 0.102(5) Uani 1 1 d . . .
H8A H 1.1141 0.2343 0.7515 0.153 Uiso 1 1 calc R . .
H8B H 1.1557 0.1138 0.7888 0.153 Uiso 1 1 calc R . .
H8C H 1.1106 0.2039 0.8512 0.153 Uiso 1 1 calc R . .
C11 C 0.9559(7) 0.6385(7) 0.8664(5) 0.0411(19) Uani 1 1 d . . .
C12 C 0.9636(9) 0.6911(8) 0.9340(6) 0.050(2) Uani 1 1 d . . .
H12 H 0.9041 0.7543 0.9465 0.060 Uiso 1 1 calc R . .
C13 C 1.0596(9) 0.6497(10) 0.9829(6) 0.058(3) Uani 1 1 d . . .
H13 H 1.0620 0.6820 1.0311 0.069 Uiso 1 1 calc R . .
C14 C 1.1521(9) 0.5606(10) 0.9605(7) 0.062(3) Uani 1 1 d . . .
H14 H 1.2208 0.5342 0.9914 0.075 Uiso 1 1 calc R . .
C15 C 1.1428(8) 0.5122(9) 0.8946(7) 0.059(3) Uani 1 1 d . . .
H15 H 1.2052 0.4511 0.8803 0.070 Uiso 1 1 calc R . .
C16 C 1.0452(8) 0.5490(7) 0.8471(6) 0.0425(19) Uani 1 1 d . . .
H16 H 1.0401 0.5126 0.8017 0.051 Uiso 1 1 calc R . .
C21 C 0.9076(7) 0.8006(7) 0.7327(5) 0.0358(17) Uani 1 1 d . . .
C22 C 0.8383(7) 0.8681(7) 0.6760(5) 0.0401(18) Uani 1 1 d . . .
H22 H 0.7510 0.8569 0.6749 0.048 Uiso 1 1 calc R . .
C23 C 0.8914(9) 0.9502(8) 0.6215(6) 0.051(2) Uani 1 1 d . . .
H23 H 0.8420 0.9935 0.5830 0.061 Uiso 1 1 calc R . .
C24 C 1.0184(9) 0.9688(8) 0.6238(6) 0.051(2) Uani 1 1 d . . .
H24 H 1.0552 1.0260 0.5874 0.061 Uiso 1 1 calc R . .
C25 C 1.0897(9) 0.9054(8) 0.6778(7) 0.054(2) Uani 1 1 d . . .
H25 H 1.1766 0.9180 0.6783 0.065 Uiso 1 1 calc R . .
C26 C 1.0367(8) 0.8217(8) 0.7328(6) 0.047(2) Uani 1 1 d . . .
H26 H 1.0876 0.7786 0.7705 0.056 Uiso 1 1 calc R . .
C31 C 0.4795(7) 0.5826(7) 0.6510(5) 0.0367(17) Uani 1 1 d . . .
C32 C 0.5381(9) 0.4891(8) 0.6180(6) 0.047(2) Uani 1 1 d . . .
H32 H 0.6320 0.4687 0.6115 0.057 Uiso 1 1 calc R . .
C33 C 0.4644(11) 0.4239(8) 0.5940(7) 0.059(3) Uani 1 1 d . . .
H33 H 0.5073 0.3609 0.5699 0.070 Uiso 1 1 calc R . .
C34 C 0.3262(10) 0.4526(9) 0.6060(6) 0.056(3) Uani 1 1 d . . .
H34 H 0.2736 0.4085 0.5910 0.067 Uiso 1 1 calc R . .
C35 C 0.2660(8) 0.5458(10) 0.6397(6) 0.060(3) Uani 1 1 d . . .
H35 H 0.1718 0.5651 0.6479 0.072 Uiso 1 1 calc R . .
C36 C 0.3417(8) 0.6114(9) 0.6618(6) 0.052(2) Uani 1 1 d . . .
H36 H 0.2995 0.6756 0.6841 0.063 Uiso 1 1 calc R . .
C41 C 0.6208(7) 0.7490(7) 0.5729(5) 0.0384(18) Uani 1 1 d . . .
C42 C 0.7491(8) 0.7445(7) 0.5238(5) 0.0417(19) Uani 1 1 d . . .
H42 H 0.8203 0.6997 0.5450 0.050 Uiso 1 1 calc R . .
C43 C 0.7761(9) 0.8021(9) 0.4464(6) 0.054(2) Uani 1 1 d . . .
H43 H 0.8651 0.7952 0.4141 0.064 Uiso 1 1 calc R . .
C44 C 0.6770(10) 0.8708(9) 0.4133(7) 0.058(2) Uani 1 1 d . . .
H44 H 0.6969 0.9123 0.3595 0.070 Uiso 1 1 calc R . .
C45 C 0.5437(10) 0.8774(9) 0.4626(7) 0.060(3) Uani 1 1 d . . .
H45 H 0.4731 0.9228 0.4413 0.073 Uiso 1 1 calc R . .
C46 C 0.5176(8) 0.8183(8) 0.5406(6) 0.049(2) Uani 1 1 d . . .
H46 H 0.4289 0.8240 0.5734 0.059 Uiso 1 1 calc R . .
C51 C 0.6969(7) 0.7521(7) 0.8714(5) 0.0410(19) Uani 1 1 d . . .
C52 C 0.6054(8) 0.6948(9) 0.9335(5) 0.049(2) Uani 1 1 d . . .
H52 H 0.6092 0.6199 0.9423 0.058 Uiso 1 1 calc R . .
C53 C 0.5080(9) 0.7684(10) 0.9798(6) 0.060(3) Uani 1 1 d . . .
H53 H 0.4354 0.7509 1.0243 0.072 Uiso 1 1 calc R . .
C54 C 0.5366(9) 0.8705(10) 0.9494(7) 0.061(3) Uani 1 1 d . . .
H54 H 0.4869 0.9341 0.9697 0.073 Uiso 1 1 calc R . .
C55 C 0.6557(9) 0.8633(8) 0.8812(7) 0.054(2) Uani 1 1 d . . .
H55 H 0.6981 0.9206 0.8494 0.064 Uiso 1 1 calc R . .
C61 C 0.4736(7) 0.7524(7) 0.7434(5) 0.0382(18) Uani 1 1 d . . .
C62 C 0.3785(7) 0.7164(9) 0.8175(6) 0.051(2) Uani 1 1 d . . .
H62 H 0.3675 0.6448 0.8375 0.061 Uiso 1 1 calc R . .
C63 C 0.3034(8) 0.8082(9) 0.8558(8) 0.062(3) Uani 1 1 d . . .
H63 H 0.2328 0.8079 0.9047 0.074 Uiso 1 1 calc R . .
C64 C 0.3540(8) 0.8999(8) 0.8069(7) 0.054(2) Uani 1 1 d . . .
H64 H 0.3239 0.9715 0.8176 0.064 Uiso 1 1 calc R . .
C65 C 0.4571(7) 0.8641(7) 0.7400(6) 0.045(2) Uani 1 1 d . . .
H65 H 0.5085 0.9089 0.6982 0.054 Uiso 1 1 calc R . .

loop_
_atom_site_aniso_label
_atom_site_aniso_U_11
_atom_site_aniso_U_22
_atom_site_aniso_U_33
_atom_site_aniso_U_23
_atom_site_aniso_U_13
_atom_site_aniso_U_12
Cu1 0.0195(4) 0.0378(6) 0.0461(6) -0.0046(4) -0.0099(4) -0.0040(4)
Fe1 0.0213(5) 0.0485(8) 0.0559(8) -0.0155(6) -0.0070(5) -0.0041(5)
P1 0.0206(8) 0.0376(11) 0.0400(10) -0.0018(9) -0.0091(7) -0.0039(7)
P2 0.0214(8) 0.0382(12) 0.0438(11) -0.0036(9) -0.0124(7) -0.0038(8)
P3 0.0169(8) 0.0394(12) 0.0454(11) -0.0029(9) -0.0112(7) -0.0036(7)
S1 0.0340(9) 0.0384(12) 0.0458(11) -0.0033(9) -0.0019(8) -0.0050(8)
S2 0.0213(8) 0.0460(12) 0.0474(11) -0.0082(9) -0.0035(7) -0.0106(8)
O1 0.028(2) 0.040(3) 0.048(3) 0.000(3) -0.014(2) -0.007(2)
O2 0.030(3) 0.051(4) 0.052(3) -0.006(3) -0.016(2) -0.004(2)
N1 0.023(3) 0.033(4) 0.054(4) 0.001(3) -0.011(3) -0.009(3)
N2 0.030(3) 0.049(4) 0.039(4) -0.010(3) -0.003(3) -0.010(3)
C1 0.011(3) 0.040(4) 0.046(4) -0.006(4) -0.008(3) -0.002(3)
C2 0.050(5) 0.048(5) 0.052(5) -0.015(4) -0.006(4) -0.017(4)
C3 0.027(4) 0.047(5) 0.052(5) 0.004(4) -0.019(3) -0.013(3)
C6 0.067(6) 0.051(6) 0.071(7) -0.010(5) -0.034(5) 0.024(5)
C7 0.127(13) 0.062(9) 0.117(12) -0.002(8) -0.056(10) 0.014(8)
C8 0.046(6) 0.152(15) 0.094(10) -0.023(10) -0.015(6) 0.031(7)
C11 0.030(4) 0.055(6) 0.039(4) 0.005(4) -0.010(3) -0.014(4)
C12 0.047(5) 0.057(6) 0.050(5) 0.000(4) -0.022(4) -0.012(4)
C13 0.043(5) 0.085(8) 0.052(5) 0.010(5) -0.030(4) -0.019(5)
C14 0.034(4) 0.088(8) 0.067(6) 0.027(6) -0.034(4) -0.018(5)
C15 0.029(4) 0.062(7) 0.081(7) 0.010(5) -0.019(4) -0.002(4)
C16 0.032(4) 0.042(5) 0.050(5) -0.001(4) -0.008(3) -0.002(3)
C21 0.027(3) 0.041(5) 0.042(4) -0.006(4) -0.007(3) -0.009(3)
C22 0.028(4) 0.040(5) 0.054(5) 0.002(4) -0.018(3) -0.003(3)
C23 0.053(5) 0.041(5) 0.059(6) 0.013(4) -0.018(4) -0.014(4)
C24 0.045(5) 0.049(6) 0.060(6) 0.006(5) -0.011(4) -0.021(4)
C25 0.031(4) 0.056(6) 0.076(6) -0.002(5) -0.007(4) -0.016(4)
C26 0.029(4) 0.049(5) 0.066(6) -0.002(4) -0.018(4) -0.009(4)
C31 0.030(4) 0.047(5) 0.037(4) 0.000(4) -0.014(3) -0.009(3)
C32 0.041(4) 0.048(5) 0.056(5) 0.002(4) -0.024(4) -0.006(4)
C33 0.069(6) 0.040(5) 0.077(7) -0.005(5) -0.040(5) -0.003(5)
C34 0.057(5) 0.069(7) 0.055(5) 0.004(5) -0.024(4) -0.035(5)
C35 0.028(4) 0.097(9) 0.064(6) -0.014(6) -0.008(4) -0.034(5)
C36 0.024(4) 0.069(7) 0.070(6) -0.016(5) -0.011(4) -0.015(4)
C41 0.029(4) 0.034(4) 0.053(5) -0.002(4) -0.012(3) -0.006(3)
C42 0.031(4) 0.047(5) 0.050(5) 0.003(4) -0.016(3) -0.012(3)
C43 0.039(4) 0.068(7) 0.057(6) 0.002(5) -0.018(4) -0.014(4)
C44 0.055(5) 0.053(6) 0.066(6) 0.012(5) -0.020(5) -0.013(5)
C45 0.050(5) 0.055(6) 0.076(7) 0.004(5) -0.028(5) 0.002(5)
C46 0.036(4) 0.054(6) 0.053(5) 0.011(4) -0.017(4) -0.004(4)
C51 0.029(4) 0.058(6) 0.042(4) -0.006(4) -0.015(3) -0.011(4)
C52 0.029(4) 0.079(7) 0.038(4) -0.012(4) -0.004(3) -0.007(4)
C53 0.037(4) 0.097(9) 0.046(5) -0.024(5) -0.003(4) -0.006(5)
C54 0.032(4) 0.077(8) 0.079(7) -0.041(6) -0.009(4) 0.000(4)
C55 0.037(4) 0.048(6) 0.083(7) -0.024(5) -0.025(4) 0.004(4)
C61 0.018(3) 0.048(5) 0.054(5) -0.006(4) -0.012(3) -0.012(3)
C62 0.024(4) 0.071(7) 0.060(5) -0.022(5) 0.004(4) -0.019(4)
C63 0.024(4) 0.077(7) 0.092(8) -0.041(6) -0.008(4) -0.006(4)
C64 0.029(4) 0.054(6) 0.080(7) -0.020(5) -0.020(4) 0.009(4)
C65 0.024(3) 0.046(5) 0.065(5) -0.007(4) -0.019(3) 0.003(3)

loop_
_atom_type_symbol
_atom_type_description
_atom_type_scat_dispersion_real
_atom_type_scat_dispersion_imag
_atom_type_scat_source
C C 0.0033 0.0016 'International Tables Vol C Tables 4.2.6.8 and 6.1.1.4'
H H 0.0000 0.0000 'International Tables Vol C Tables 4.2.6.8 and 6.1.1.4'
Cu Cu 0.3201 1.2651 'International Tables Vol C Tables 4.2.6.8 and 6.1.1.4'
Fe Fe 0.3463 0.8444 'International Tables Vol C Tables 4.2.6.8 and 6.1.1.4'
N N 0.0061 0.0033 'International Tables Vol C Tables 4.2.6.8 and 6.1.1.4'
O O 0.0106 0.0060 'International Tables Vol C Tables 4.2.6.8 and 6.1.1.4'
P P 0.1023 0.0942 'International Tables Vol C Tables 4.2.6.8 and 6.1.1.4'
S S 0.1246 0.1234 'International Tables Vol C Tables 4.2.6.8 and 6.1.1.4'

loop_
_geom_angle_atom_site_label_1
_geom_angle_atom_site_label_2
_geom_angle_atom_site_label_3
_geom_angle
_geom_angle_site_symmetry_1
_geom_angle_site_symmetry_3
_geom_angle_publ_flag
P2 Cu1 S2 113.73(7) . . ?
P2 Cu1 P3 107.85(8) . . ?
S2 Cu1 P3 117.51(8) . . ?
P2 Cu1 S1 108.60(8) . . ?
S2 Cu1 S1 106.69(8) . . ?
P3 Cu1 S1 101.46(8) . . ?
C53 Fe1 C65 164.0(4) . . ?
C53 Fe1 C54 40.1(5) . . ?
C65 Fe1 C54 130.0(5) . . ?
C53 Fe1 C64 124.2(4) . . ?
C65 Fe1 C64 40.4(4) . . ?
C54 Fe1 C64 105.7(4) . . ?
C53 Fe1 C52 40.9(4) . . ?
C65 Fe1 C52 155.1(3) . . ?
C54 Fe1 C52 68.2(4) . . ?
C64 Fe1 C52 162.7(4) . . ?
C53 Fe1 C63 102.6(4) . . ?
C65 Fe1 C63 68.0(4) . . ?
C54 Fe1 C63 113.0(4) . . ?
C64 Fe1 C63 40.9(4) . . ?
C52 Fe1 C63 125.0(4) . . ?
C53 Fe1 C62 114.1(4) . . ?
C65 Fe1 C62 67.9(4) . . ?
C54 Fe1 C62 146.6(4) . . ?
C64 Fe1 C62 68.9(4) . . ?
C52 Fe1 C62 106.8(4) . . ?
C63 Fe1 C62 41.1(4) . . ?
C53 Fe1 C51 68.9(3) . . ?
C65 Fe1 C51 123.0(3) . . ?
C54 Fe1 C51 69.1(3) . . ?
C64 Fe1 C51 154.1(4) . . ?
C52 Fe1 C51 40.7(3) . . ?
C63 Fe1 C51 164.9(5) . . ?
C62 Fe1 C51 129.7(4) . . ?
C53 Fe1 C55 68.7(4) . . ?
C65 Fe1 C55 112.4(4) . . ?
C54 Fe1 C55 41.5(4) . . ?
C64 Fe1 C55 118.6(4) . . ?
C52 Fe1 C55 68.3(4) . . ?
C63 Fe1 C55 149.3(4) . . ?
C62 Fe1 C55 169.5(3) . . ?
C51 Fe1 C55 40.8(3) . . ?
C53 Fe1 C61 150.3(4) . . ?
C65 Fe1 C61 40.1(3) . . ?
C54 Fe1 C61 169.6(4) . . ?
C64 Fe1 C61 68.4(4) . . ?
C52 Fe1 C61 120.0(4) . . ?
C63 Fe1 C61 68.6(3) . . ?
C62 Fe1 C61 40.7(3) . . ?
C51 Fe1 C61 112.2(3) . . ?
C55 Fe1 C61 132.8(4) . . ?
O2 P1 O1 100.2(3) . . ?
O2 P1 N1 111.5(3) . . ?
O1 P1 N1 103.7(3) . . ?
O2 P1 S1 107.9(2) . . ?
O1 P1 S1 110.0(2) . . ?
N1 P1 S1 121.5(3) . . ?
C51 P2 C21 103.7(4) . . ?
C51 P2 C11 102.1(4) . . ?
C21 P2 C11 102.6(4) . . ?
C51 P2 Cu1 111.2(3) . . ?
C21 P2 Cu1 116.3(3) . . ?
C11 P2 Cu1 119.0(3) . . ?
C61 P3 C41 102.9(4) . . ?
C61 P3 C31 102.0(3) . . ?
C41 P3 C31 99.9(4) . . ?
C61 P3 Cu1 114.5(3) . . ?
C41 P3 Cu1 118.5(3) . . ?
C31 P3 Cu1 116.5(3) . . ?
P1 S1 Cu1 102.10(10) . . ?
C1 S2 Cu1 104.6(2) . . ?
C3 O1 P1 120.7(5) . . ?
C6 O2 P1 120.3(6) . . ?
C1 N1 P1 131.0(6) . . ?
C1 N2 C2 125.2(7) . . ?
C1 N2 H2 117.4 . . ?
C2 N2 H2 117.4 . . ?
N2 C1 N1 116.4(7) . . ?
N2 C1 S2 116.0(6) . . ?
N1 C1 S2 127.6(6) . . ?
N2 C2 H2A 109.5 . . ?
N2 C2 H2B 109.5 . . ?
H2A C2 H2B 109.5 . . ?
N2 C2 H2C 109.5 . . ?
H2A C2 H2C 109.5 . . ?
H2B C2 H2C 109.5 . . ?
O1 C3 C4 111.5(7) . . ?
O1 C3 C5 106.1(7) . . ?
C4 C3 C5 115.5(10) . . ?
O1 C3 C4' 107.1(12) . . ?
O1 C3 C5' 106(6) . . ?
C4' C3 C5' 139(3) . . ?
O1 C3 H3 107.8 . . ?
C4 C3 H3 107.8 . . ?
C5 C3 H3 107.8 . . ?
C4' C3 H3 135.2 . . ?
C5' C3 H3 51.9 . . ?
O1 C3 H3' 99.5 . . ?
C4 C3 H3' 67.8 . . ?
C5 C3 H3' 149.8 . . ?
C4' C3 H3' 99.5 . . ?
C5' C3 H3' 99.5 . . ?
H3 C3 H3' 47.6 . . ?
C3 C4 H4A 109.5 . . ?
C3 C4 H4B 109.5 . . ?
H4A C4 H4B 109.5 . . ?
C3 C4 H4C 109.5 . . ?
H4A C4 H4C 109.5 . . ?
H4B C4 H4C 109.5 . . ?
C3 C5 H5A 109.5 . . ?
C3 C5 H5B 109.5 . . ?
H5A C5 H5B 109.5 . . ?
C3 C5 H5C 109.5 . . ?
H5A C5 H5C 109.5 . . ?
H5B C5 H5C 109.5 . . ?
C3 C4' H4'1 109.5 . . ?
C3 C4' H4'2 109.5 . . ?
H4'1 C4' H4'2 109.5 . . ?
C3 C4' H4'3 109.5 . . ?
H4'1 C4' H4'3 109.5 . . ?
H4'2 C4' H4'3 109.5 . . ?
C3 C5' H5'1 109.5 . . ?
C3 C5' H5'2 109.5 . . ?
H5'1 C5' H5'2 109.5 . . ?
C3 C5' H5'3 109.5 . . ?
H5'1 C5' H5'3 109.5 . . ?
H5'2 C5' H5'3 109.5 . . ?
O2 C6 C7 108.9(10) . . ?
O2 C6 C8 105.2(10) . . ?
C7 C6 C8 111.6(11) . . ?
O2 C6 H6 110.3 . . ?
C7 C6 H6 110.3 . . ?
C8 C6 H6 110.3 . . ?
C6 C7 H7A 109.5 . . ?
C6 C7 H7B 109.5 . . ?
H7A C7 H7B 109.5 . . ?
C6 C7 H7C 109.5 . . ?
H7A C7 H7C 109.5 . . ?
H7B C7 H7C 109.5 . . ?
C6 C8 H8A 109.5 . . ?
C6 C8 H8B 109.5 . . ?
H8A C8 H8B 109.5 . . ?
C6 C8 H8C 109.5 . . ?
H8A C8 H8C 109.5 . . ?
H8B C8 H8C 109.5 . . ?
C16 C11 C12 119.9(8) . . ?
C16 C11 P2 118.3(6) . . ?
C12 C11 P2 121.7(7) . . ?
C13 C12 C11 119.4(10) . . ?
C13 C12 H12 120.3 . . ?
C11 C12 H12 120.3 . . ?
C12 C13 C14 119.6(9) . . ?
C12 C13 H13 120.2 . . ?
C14 C13 H13 120.2 . . ?
C15 C14 C13 119.4(8) . . ?
C15 C14 H14 120.3 . . ?
C13 C14 H14 120.3 . . ?
C14 C15 C16 122.2(10) . . ?
C14 C15 H15 118.9 . . ?
C16 C15 H15 118.9 . . ?
C11 C16 C15 119.3(9) . . ?
C11 C16 H16 120.3 . . ?
C15 C16 H16 120.3 . . ?
C22 C21 C26 116.3(8) . . ?
C22 C21 P2 120.6(6) . . ?
C26 C21 P2 123.0(7) . . ?
C23 C22 C21 122.8(7) . . ?
C23 C22 H22 118.6 . . ?
C21 C22 H22 118.6 . . ?
C22 C23 C24 119.2(9) . . ?
C22 C23 H23 120.4 . . ?
C24 C23 H23 120.4 . . ?
C25 C24 C23 120.2(9) . . ?
C25 C24 H24 119.9 . . ?
C23 C24 H24 119.9 . . ?
C24 C25 C26 120.9(8) . . ?
C24 C25 H25 119.6 . . ?
C26 C25 H25 119.6 . . ?
C25 C26 C21 120.6(9) . . ?
C25 C26 H26 119.7 . . ?
C21 C26 H26 119.7 . . ?
C32 C31 C36 118.8(7) . . ?
C32 C31 P3 117.5(6) . . ?
C36 C31 P3 123.6(7) . . ?
C31 C32 C33 122.1(8) . . ?
C31 C32 H32 118.9 . . ?
C33 C32 H32 118.9 . . ?
C32 C33 C34 118.7(9) . . ?
C32 C33 H33 120.7 . . ?
C34 C33 H33 120.7 . . ?
C35 C34 C33 119.8(8) . . ?
C35 C34 H34 120.1 . . ?
C33 C34 H34 120.1 . . ?
C34 C35 C36 120.8(8) . . ?
C34 C35 H35 119.6 . . ?
C36 C35 H35 119.6 . . ?
C35 C36 C31 119.8(9) . . ?
C35 C36 H36 120.1 . . ?
C31 C36 H36 120.1 . . ?
C42 C41 C46 117.8(8) . . ?
C42 C41 P3 119.8(6) . . ?
C46 C41 P3 122.4(6) . . ?
C43 C42 C41 121.9(8) . . ?
C43 C42 H42 119.1 . . ?
C41 C42 H42 119.1 . . ?
C42 C43 C44 121.5(9) . . ?
C42 C43 H43 119.2 . . ?
C44 C43 H43 119.2 . . ?
C43 C44 C45 117.8(9) . . ?
C43 C44 H44 121.1 . . ?
C45 C44 H44 121.1 . . ?
C46 C45 C44 120.1(9) . . ?
C46 C45 H45 119.9 . . ?
C44 C45 H45 119.9 . . ?
C45 C46 C41 120.9(8) . . ?
C45 C46 H46 119.6 . . ?
C41 C46 H46 119.6 . . ?
C52 C51 C55 107.2(8) . . ?
C52 C51 P2 123.6(7) . . ?
C55 C51 P2 129.2(7) . . ?
C52 C51 Fe1 68.7(5) . . ?
C55 C51 Fe1 69.8(5) . . ?
P2 C51 Fe1 127.2(4) . . ?
C53 C52 C51 108.7(9) . . ?
C53 C52 Fe1 68.8(6) . . ?
C51 C52 Fe1 70.6(5) . . ?
C53 C52 H52 125.6 . . ?
C51 C52 H52 125.6 . . ?
Fe1 C52 H52 126.5 . . ?
C54 C53 C52 108.9(9) . . ?
C54 C53 Fe1 70.5(6) . . ?
C52 C53 Fe1 70.3(5) . . ?
C54 C53 H53 125.6 . . ?
C52 C53 H53 125.6 . . ?
Fe1 C53 H53 125.1 . . ?
C53 C54 C55 108.5(9) . . ?
C53 C54 Fe1 69.4(5) . . ?
C55 C54 Fe1 70.6(5) . . ?
C53 C54 H54 125.8 . . ?
C55 C54 H54 125.8 . . ?
Fe1 C54 H54 125.8 . . ?
C51 C55 C54 106.8(9) . . ?
C51 C55 Fe1 69.4(5) . . ?
C54 C55 Fe1 67.9(5) . . ?
C51 C55 H55 126.6 . . ?
C54 C55 H55 126.6 . . ?
Fe1 C55 H55 127.6 . . ?
C65 C61 C62 106.2(8) . . ?
C65 C61 P3 129.9(6) . . ?
C62 C61 P3 123.9(7) . . ?
C65 C61 Fe1 68.0(5) . . ?
C62 C61 Fe1 68.4(5) . . ?
P3 C61 Fe1 127.0(4) . . ?
C63 C62 C61 108.1(9) . . ?
C63 C62 Fe1 69.2(5) . . ?
C61 C62 Fe1 70.9(4) . . ?
C63 C62 H62 126.0 . . ?
C61 C62 H62 126.0 . . ?
Fe1 C62 H62 125.5 . . ?
C64 C63 C62 107.8(8) . . ?
C64 C63 Fe1 69.3(5) . . ?
C62 C63 Fe1 69.7(5) . . ?
C64 C63 H63 126.1 . . ?
C62 C63 H63 126.1 . . ?
Fe1 C63 H63 126.4 . . ?
C65 C64 C63 107.1(8) . . ?
C65 C64 Fe1 69.6(5) . . ?
C63 C64 Fe1 69.7(5) . . ?
C65 C64 H64 126.4 . . ?
C63 C64 H64 126.4 . . ?
Fe1 C64 H64 125.8 . . ?
C64 C65 C61 110.8(9) . . ?
C64 C65 Fe1 70.0(6) . . ?
C61 C65 Fe1 71.9(5) . . ?
C64 C65 H65 124.6 . . ?
C61 C65 H65 124.6 . . ?
Fe1 C65 H65 125.0 . . ?

loop_
_geom_bond_atom_site_label_1
_geom_bond_atom_site_label_2
_geom_bond_distance
_geom_bond_site_symmetry_2
_geom_bond_publ_flag
Cu1 P2 2.261(2) . ?
Cu1 S2 2.293(2) . ?
Cu1 P3 2.305(2) . ?
Cu1 S1 2.354(2) . ?
Fe1 C53 2.026(10) . ?
Fe1 C65 2.039(9) . ?
Fe1 C54 2.041(9) . ?
Fe1 C64 2.045(9) . ?
Fe1 C52 2.046(10) . ?
Fe1 C63 2.050(8) . ?
Fe1 C62 2.057(8) . ?
Fe1 C51 2.072(8) . ?
Fe1 C55 2.078(9) . ?
Fe1 C61 2.091(8) . ?
P1 O2 1.581(6) . ?
P1 O1 1.590(6) . ?
P1 N1 1.600(7) . ?
P1 S1 1.972(3) . ?
P2 C51 1.797(8) . ?
P2 C21 1.813(8) . ?
P2 C11 1.823(8) . ?
P3 C61 1.812(8) . ?
P3 C41 1.823(9) . ?
P3 C31 1.830(8) . ?
S2 C1 1.735(8) . ?
O1 C3 1.467(8) . ?
O2 C6 1.437(11) . ?
N1 C1 1.337(10) . ?
N2 C1 1.336(10) . ?
N2 C2 1.446(11) . ?
N2 H2 0.8800 . ?
C2 H2A 0.9800 . ?
C2 H2B 0.9800 . ?
C2 H2C 0.9800 . ?
C3 C4 1.497(12) . ?
C3 C5 1.521(13) . ?
C3 C4' 1.528(17) . ?
C3 C5' 1.57(11) . ?
C3 H3 1.0000 . ?
C3 H3' 1.0000 . ?
C4 H4A 0.9800 . ?
C4 H4B 0.9800 . ?
C4 H4C 0.9800 . ?
C5 H5A 0.9800 . ?
C5 H5B 0.9800 . ?
C5 H5C 0.9800 . ?
C4' H4'1 0.9800 . ?
C4' H4'2 0.9800 . ?
C4' H4'3 0.9800 . ?
C5' H5'1 0.9800 . ?
C5' H5'2 0.9800 . ?
C5' H5'3 0.9800 . ?
C6 C7 1.495(19) . ?
C6 C8 1.520(18) . ?
C6 H6 1.0000 . ?
C7 H7A 0.9800 . ?
C7 H7B 0.9800 . ?
C7 H7C 0.9800 . ?
C8 H8A 0.9800 . ?
C8 H8B 0.9800 . ?
C8 H8C 0.9800 . ?
C11 C16 1.375(12) . ?
C11 C12 1.403(12) . ?
C12 C13 1.397(12) . ?
C12 H12 0.9500 . ?
C13 C14 1.398(16) . ?
C13 H13 0.9500 . ?
C14 C15 1.350(16) . ?
C14 H14 0.9500 . ?
C15 C16 1.387(12) . ?
C15 H15 0.9500 . ?
C16 H16 0.9500 . ?
C21 C22 1.398(12) . ?
C21 C26 1.417(10) . ?
C22 C23 1.381(13) . ?
C22 H22 0.9500 . ?
C23 C24 1.395(13) . ?
C23 H23 0.9500 . ?
C24 C25 1.359(14) . ?
C24 H24 0.9500 . ?
C25 C26 1.399(14) . ?
C25 H25 0.9500 . ?
C26 H26 0.9500 . ?
C31 C32 1.380(12) . ?
C31 C36 1.392(11) . ?
C32 C33 1.387(13) . ?
C32 H32 0.9500 . ?
C33 C34 1.394(14) . ?
C33 H33 0.9500 . ?
C34 C35 1.385(16) . ?
C34 H34 0.9500 . ?
C35 C36 1.390(13) . ?
C35 H35 0.9500 . ?
C36 H36 0.9500 . ?
C41 C42 1.385(11) . ?
C41 C46 1.412(12) . ?
C42 C43 1.354(13) . ?
C42 H42 0.9500 . ?
C43 C44 1.384(14) . ?
C43 H43 0.9500 . ?
C44 C45 1.428(15) . ?
C44 H44 0.9500 . ?
C45 C46 1.368(14) . ?
C45 H45 0.9500 . ?
C46 H46 0.9500 . ?
C51 C52 1.432(12) . ?
C51 C55 1.445(13) . ?
C52 C53 1.422(13) . ?
C52 H52 0.9500 . ?
C53 C54 1.394(17) . ?
C53 H53 0.9500 . ?
C54 C55 1.460(14) . ?
C54 H54 0.9500 . ?
C55 H55 0.9500 . ?
C61 C65 1.416(12) . ?
C61 C62 1.444(12) . ?
C62 C63 1.441(13) . ?
C62 H62 0.9500 . ?
C63 C64 1.432(16) . ?
C63 H63 0.9500 . ?
C64 C65 1.410(13) . ?
C64 H64 0.9500 . ?
C65 H65 0.9500 . ?

loop_
_geom_hbond_atom_site_label_D
_geom_hbond_atom_site_label_H
_geom_hbond_atom_site_label_A
_geom_hbond_distance_DH
_geom_hbond_distance_HA
_geom_hbond_distance_DA
_geom_hbond_angle_DHA
_geom_hbond_site_symmetry_A
N2 H2 S2 0.88 2.69 3.550(7) 167.3 2_766

loop_
_geom_torsion_atom_site_label_1
_geom_torsion_atom_site_label_2
_geom_torsion_atom_site_label_3
_geom_torsion_atom_site_label_4
_geom_torsion
_geom_torsion_site_symmetry_1
_geom_torsion_site_symmetry_2
_geom_torsion_site_symmetry_3
_geom_torsion_site_symmetry_4
_geom_torsion_publ_flag
S2 Cu1 P2 C51 -177.4(3) . . . . ?
P3 Cu1 P2 C51 50.4(3) . . . . ?
S1 Cu1 P2 C51 -58.8(3) . . . . ?
S2 Cu1 P2 C21 64.3(3) . . . . ?
P3 Cu1 P2 C21 -67.9(3) . . . . ?
S1 Cu1 P2 C21 -177.1(3) . . . . ?
S2 Cu1 P2 C11 -59.2(3) . . . . ?
P3 Cu1 P2 C11 168.6(3) . . . . ?
S1 Cu1 P2 C11 59.4(3) . . . . ?
P2 Cu1 P3 C61 -39.0(3) . . . . ?
S2 Cu1 P3 C61 -169.1(3) . . . . ?
S1 Cu1 P3 C61 75.1(3) . . . . ?
P2 Cu1 P3 C41 82.8(3) . . . . ?
S2 Cu1 P3 C41 -47.3(3) . . . . ?
S1 Cu1 P3 C41 -163.2(3) . . . . ?
P2 Cu1 P3 C31 -157.8(3) . . . . ?
S2 Cu1 P3 C31 72.1(3) . . . . ?
S1 Cu1 P3 C31 -43.7(3) . . . . ?
O2 P1 S1 Cu1 101.7(3) . . . . ?
O1 P1 S1 Cu1 -150.0(2) . . . . ?
N1 P1 S1 Cu1 -28.8(3) . . . . ?
P2 Cu1 S1 P1 -132.37(10) . . . . ?
S2 Cu1 S1 P1 -9.40(12) . . . . ?
P3 Cu1 S1 P1 114.16(11) . . . . ?
P2 Cu1 S2 C1 159.9(3) . . . . ?
P3 Cu1 S2 C1 -72.8(3) . . . . ?
S1 Cu1 S2 C1 40.2(3) . . . . ?
O2 P1 O1 C3 -167.1(5) . . . . ?
N1 P1 O1 C3 -51.9(6) . . . . ?
S1 P1 O1 C3 79.4(5) . . . . ?
O1 P1 O2 C6 63.5(8) . . . . ?
N1 P1 O2 C6 -45.7(8) . . . . ?
S1 P1 O2 C6 178.5(7) . . . . ?
O2 P1 N1 C1 -84.6(7) . . . . ?
O1 P1 N1 C1 168.5(6) . . . . ?
S1 P1 N1 C1 44.4(8) . . . . ?
C2 N2 C1 N1 0.4(11) . . . . ?
C2 N2 C1 S2 179.4(7) . . . . ?
P1 N1 C1 N2 -177.6(6) . . . . ?
P1 N1 C1 S2 3.4(10) . . . . ?
Cu1 S2 C1 N2 135.6(5) . . . . ?
Cu1 S2 C1 N1 -45.5(7) . . . . ?
P1 O1 C3 C4 -94.8(9) . . . . ?
P1 O1 C3 C5 138.7(8) . . . . ?
P1 O1 C3 C4' -128(2) . . . . ?
P1 O1 C3 C5' 78(4) . . . . ?
P1 O2 C6 C7 -112.7(10) . . . . ?
P1 O2 C6 C8 127.6(8) . . . . ?
C51 P2 C11 C16 150.8(7) . . . . ?
C21 P2 C11 C16 -102.0(7) . . . . ?
Cu1 P2 C11 C16 28.1(8) . . . . ?
C51 P2 C11 C12 -32.7(8) . . . . ?
C21 P2 C11 C12 74.5(8) . . . . ?
Cu1 P2 C11 C12 -155.5(6) . . . . ?
C16 C11 C12 C13 -2.1(13) . . . . ?
P2 C11 C12 C13 -178.5(7) . . . . ?
C11 C12 C13 C14 4.1(14) . . . . ?
C12 C13 C14 C15 -3.5(15) . . . . ?
C13 C14 C15 C16 0.9(16) . . . . ?
C12 C11 C16 C15 -0.5(13) . . . . ?
P2 C11 C16 C15 176.0(7) . . . . ?
C14 C15 C16 C11 1.1(14) . . . . ?
C51 P2 C21 C22 -68.3(7) . . . . ?
C11 P2 C21 C22 -174.3(7) . . . . ?
Cu1 P2 C21 C22 54.0(7) . . . . ?
C51 P2 C21 C26 114.3(7) . . . . ?
C11 P2 C21 C26 8.2(8) . . . . ?
Cu1 P2 C21 C26 -123.4(6) . . . . ?
C26 C21 C22 C23 1.0(13) . . . . ?
P2 C21 C22 C23 -176.6(7) . . . . ?
C21 C22 C23 C24 -1.3(14) . . . . ?
C22 C23 C24 C25 1.3(15) . . . . ?
C23 C24 C25 C26 -0.9(15) . . . . ?
C24 C25 C26 C21 0.6(15) . . . . ?
C22 C21 C26 C25 -0.6(13) . . . . ?
P2 C21 C26 C25 177.0(7) . . . . ?
C61 P3 C31 C32 -163.5(7) . . . . ?
C41 P3 C31 C32 90.9(7) . . . . ?
Cu1 P3 C31 C32 -38.1(7) . . . . ?
C61 P3 C31 C36 19.1(9) . . . . ?
C41 P3 C31 C36 -86.5(8) . . . . ?
Cu1 P3 C31 C36 144.4(7) . . . . ?
C36 C31 C32 C33 1.0(14) . . . . ?
P3 C31 C32 C33 -176.6(8) . . . . ?
C31 C32 C33 C34 -1.8(15) . . . . ?
C32 C33 C34 C35 1.2(15) . . . . ?
C33 C34 C35 C36 0.1(16) . . . . ?
C34 C35 C36 C31 -0.9(16) . . . . ?
C32 C31 C36 C35 0.4(14) . . . . ?
P3 C31 C36 C35 177.8(8) . . . . ?
C61 P3 C41 C42 138.7(7) . . . . ?
C31 P3 C41 C42 -116.5(7) . . . . ?
Cu1 P3 C41 C42 11.2(8) . . . . ?
C61 P3 C41 C46 -42.7(8) . . . . ?
C31 P3 C41 C46 62.1(8) . . . . ?
Cu1 P3 C41 C46 -170.2(6) . . . . ?
C46 C41 C42 C43 -1.6(13) . . . . ?
P3 C41 C42 C43 177.1(7) . . . . ?
C41 C42 C43 C44 1.8(15) . . . . ?
C42 C43 C44 C45 -1.5(15) . . . . ?
C43 C44 C45 C46 1.1(16) . . . . ?
C44 C45 C46 C41 -1.0(16) . . . . ?
C42 C41 C46 C45 1.2(14) . . . . ?
P3 C41 C46 C45 -177.4(8) . . . . ?
C21 P2 C51 C52 176.8(6) . . . . ?
C11 P2 C51 C52 -76.9(7) . . . . ?
Cu1 P2 C51 C52 51.1(7) . . . . ?
C21 P2 C51 C55 -4.3(8) . . . . ?
C11 P2 C51 C55 102.1(8) . . . . ?
Cu1 P2 C51 C55 -130.0(7) . . . . ?
C21 P2 C51 Fe1 89.2(6) . . . . ?
C11 P2 C51 Fe1 -164.4(6) . . . . ?
Cu1 P2 C51 Fe1 -36.4(7) . . . . ?
C53 Fe1 C51 C52 37.4(6) . . . . ?
C65 Fe1 C51 C52 -154.6(5) . . . . ?
C54 Fe1 C51 C52 80.4(6) . . . . ?
C64 Fe1 C51 C52 163.2(8) . . . . ?
C63 Fe1 C51 C52 -20.5(16) . . . . ?
C62 Fe1 C51 C52 -67.1(6) . . . . ?
C55 Fe1 C51 C52 118.8(8) . . . . ?
C61 Fe1 C51 C52 -110.7(5) . . . . ?
C53 Fe1 C51 C55 -81.4(7) . . . . ?
C65 Fe1 C51 C55 86.6(7) . . . . ?
C54 Fe1 C51 C55 -38.3(7) . . . . ?
C64 Fe1 C51 C55 44.5(10) . . . . ?
C52 Fe1 C51 C55 -118.8(8) . . . . ?
C63 Fe1 C51 C55 -139.3(14) . . . . ?
C62 Fe1 C51 C55 174.1(6) . . . . ?
C61 Fe1 C51 C55 130.6(6) . . . . ?
C53 Fe1 C51 P2 154.1(8) . . . . ?
C65 Fe1 C51 P2 -37.9(8) . . . . ?
C54 Fe1 C51 P2 -162.9(8) . . . . ?
C64 Fe1 C51 P2 -80.1(10) . . . . ?
C52 Fe1 C51 P2 116.7(8) . . . . ?
C63 Fe1 C51 P2 96.2(14) . . . . ?
C62 Fe1 C51 P2 49.6(8) . . . . ?
C55 Fe1 C51 P2 -124.5(9) . . . . ?
C61 Fe1 C51 P2 6.0(7) . . . . ?
C55 C51 C52 C53 1.1(9) . . . . ?
P2 C51 C52 C53 -179.7(6) . . . . ?
Fe1 C51 C52 C53 -58.4(6) . . . . ?
C55 C51 C52 Fe1 59.5(6) . . . . ?
P2 C51 C52 Fe1 -121.4(6) . . . . ?
C65 Fe1 C52 C53 178.8(8) . . . . ?
C54 Fe1 C52 C53 37.2(6) . . . . ?
C64 Fe1 C52 C53 -34.8(16) . . . . ?
C63 Fe1 C52 C53 -66.3(7) . . . . ?
C62 Fe1 C52 C53 -107.7(6) . . . . ?
C51 Fe1 C52 C53 120.1(8) . . . . ?
C55 Fe1 C52 C53 82.1(6) . . . . ?
C61 Fe1 C52 C53 -150.0(6) . . . . ?
C53 Fe1 C52 C51 -120.1(8) . . . . ?
C65 Fe1 C52 C51 58.7(11) . . . . ?
C54 Fe1 C52 C51 -82.9(6) . . . . ?
C64 Fe1 C52 C51 -154.9(12) . . . . ?
C63 Fe1 C52 C51 173.6(5) . . . . ?
C62 Fe1 C52 C51 132.2(5) . . . . ?
C55 Fe1 C52 C51 -38.0(5) . . . . ?
C61 Fe1 C52 C51 89.9(6) . . . . ?
C51 C52 C53 C54 -0.8(10) . . . . ?
Fe1 C52 C53 C54 -60.3(7) . . . . ?
C51 C52 C53 Fe1 59.5(6) . . . . ?
C65 Fe1 C53 C54 -58.8(16) . . . . ?
C64 Fe1 C53 C54 -72.5(7) . . . . ?
C52 Fe1 C53 C54 119.3(8) . . . . ?
C63 Fe1 C53 C54 -110.9(6) . . . . ?
C62 Fe1 C53 C54 -152.6(5) . . . . ?
C51 Fe1 C53 C54 82.2(6) . . . . ?
C55 Fe1 C53 C54 38.3(5) . . . . ?
C61 Fe1 C53 C54 -179.7(6) . . . . ?
C65 Fe1 C53 C52 -178.1(12) . . . . ?
C54 Fe1 C53 C52 -119.3(8) . . . . ?
C64 Fe1 C53 C52 168.1(6) . . . . ?
C63 Fe1 C53 C52 129.8(6) . . . . ?
C62 Fe1 C53 C52 88.0(6) . . . . ?
C51 Fe1 C53 C52 -37.2(5) . . . . ?
C55 Fe1 C53 C52 -81.0(6) . . . . ?
C61 Fe1 C53 C52 61.0(9) . . . . ?
C52 C53 C54 C55 0.1(11) . . . . ?
Fe1 C53 C54 C55 -60.0(7) . . . . ?
C52 C53 C54 Fe1 60.2(6) . . . . ?
C65 Fe1 C54 C53 162.1(5) . . . . ?
C64 Fe1 C54 C53 125.0(6) . . . . ?
C52 Fe1 C54 C53 -37.9(5) . . . . ?
C63 Fe1 C54 C53 82.1(7) . . . . ?
C62 Fe1 C54 C53 49.6(10) . . . . ?
C51 Fe1 C54 C53 -81.8(6) . . . . ?
C55 Fe1 C54 C53 -119.4(9) . . . . ?
C61 Fe1 C54 C53 179.1(15) . . . . ?
C53 Fe1 C54 C55 119.4(9) . . . . ?
C65 Fe1 C54 C55 -78.5(7) . . . . ?
C64 Fe1 C54 C55 -115.6(6) . . . . ?
C52 Fe1 C54 C55 81.5(6) . . . . ?
C63 Fe1 C54 C55 -158.4(6) . . . . ?
C62 Fe1 C54 C55 169.1(7) . . . . ?
C51 Fe1 C54 C55 37.6(6) . . . . ?
C61 Fe1 C54 C55 -61.5(19) . . . . ?
C52 C51 C55 C54 -1.0(9) . . . . ?
P2 C51 C55 C54 179.9(6) . . . . ?
Fe1 C51 C55 C54 57.8(6) . . . . ?
C52 C51 C55 Fe1 -58.7(5) . . . . ?
P2 C51 C55 Fe1 122.2(7) . . . . ?
C53 C54 C55 C51 0.5(11) . . . . ?
Fe1 C54 C55 C51 -58.7(6) . . . . ?
C53 C54 C55 Fe1 59.3(7) . . . . ?
C53 Fe1 C55 C51 82.1(6) . . . . ?
C65 Fe1 C55 C51 -115.2(6) . . . . ?
C54 Fe1 C55 C51 119.1(9) . . . . ?
C64 Fe1 C55 C51 -159.6(5) . . . . ?
C52 Fe1 C55 C51 38.0(5) . . . . ?
C63 Fe1 C55 C51 160.6(8) . . . . ?
C62 Fe1 C55 C51 -26(3) . . . . ?
C61 Fe1 C55 C51 -73.4(7) . . . . ?
C53 Fe1 C55 C54 -37.0(7) . . . . ?
C65 Fe1 C55 C54 125.8(7) . . . . ?
C64 Fe1 C55 C54 81.3(8) . . . . ?
C52 Fe1 C55 C54 -81.1(7) . . . . ?
C63 Fe1 C55 C54 41.5(12) . . . . ?
C62 Fe1 C55 C54 -145(2) . . . . ?
C51 Fe1 C55 C54 -119.1(9) . . . . ?
C61 Fe1 C55 C54 167.5(6) . . . . ?
C41 P3 C61 C65 -27.9(8) . . . . ?
C31 P3 C61 C65 -131.2(7) . . . . ?
Cu1 P3 C61 C65 102.1(7) . . . . ?
C41 P3 C61 C62 153.9(7) . . . . ?
C31 P3 C61 C62 50.6(7) . . . . ?
Cu1 P3 C61 C62 -76.1(7) . . . . ?
C41 P3 C61 Fe1 -118.9(5) . . . . ?
C31 P3 C61 Fe1 137.8(5) . . . . ?
Cu1 P3 C61 Fe1 11.1(6) . . . . ?
C53 Fe1 C61 C65 158.4(7) . . . . ?
C54 Fe1 C61 C65 -20.4(19) . . . . ?
C64 Fe1 C61 C65 36.6(5) . . . . ?
C52 Fe1 C61 C65 -160.2(5) . . . . ?
C63 Fe1 C61 C65 80.8(6) . . . . ?
C62 Fe1 C61 C65 118.9(7) . . . . ?
C51 Fe1 C61 C65 -115.4(5) . . . . ?
C55 Fe1 C61 C65 -72.9(6) . . . . ?
C53 Fe1 C61 C62 39.5(9) . . . . ?
C65 Fe1 C61 C62 -118.9(7) . . . . ?
C54 Fe1 C61 C62 -139.3(17) . . . . ?
C64 Fe1 C61 C62 -82.3(6) . . . . ?
C52 Fe1 C61 C62 80.8(6) . . . . ?
C63 Fe1 C61 C62 -38.2(6) . . . . ?
C51 Fe1 C61 C62 125.6(6) . . . . ?
C55 Fe1 C61 C62 168.1(6) . . . . ?
C53 Fe1 C61 P3 -77.5(8) . . . . ?
C65 Fe1 C61 P3 124.1(7) . . . . ?
C54 Fe1 C61 P3 103.8(18) . . . . ?
C64 Fe1 C61 P3 160.7(7) . . . . ?
C52 Fe1 C61 P3 -36.1(7) . . . . ?
C63 Fe1 C61 P3 -155.1(7) . . . . ?
C62 Fe1 C61 P3 -116.9(8) . . . . ?
C51 Fe1 C61 P3 8.7(7) . . . . ?
C55 Fe1 C61 P3 51.2(8) . . . . ?
C65 C61 C62 C63 1.8(9) . . . . ?
P3 C61 C62 C63 -179.6(6) . . . . ?
Fe1 C61 C62 C63 59.5(6) . . . . ?
C65 C61 C62 Fe1 -57.6(5) . . . . ?
P3 C61 C62 Fe1 120.9(6) . . . . ?
C53 Fe1 C62 C63 81.3(8) . . . . ?
C65 Fe1 C62 C63 -81.4(7) . . . . ?
C54 Fe1 C62 C63 48.8(11) . . . . ?
C64 Fe1 C62 C63 -37.8(7) . . . . ?
C52 Fe1 C62 C63 124.4(7) . . . . ?
C51 Fe1 C62 C63 163.3(7) . . . . ?
C55 Fe1 C62 C63 -175(2) . . . . ?
C61 Fe1 C62 C63 -118.8(9) . . . . ?
C53 Fe1 C62 C61 -159.8(5) . . . . ?
C65 Fe1 C62 C61 37.5(5) . . . . ?
C54 Fe1 C62 C61 167.7(7) . . . . ?
C64 Fe1 C62 C61 81.0(6) . . . . ?
C52 Fe1 C62 C61 -116.7(5) . . . . ?
C63 Fe1 C62 C61 118.8(9) . . . . ?
C51 Fe1 C62 C61 -77.9(7) . . . . ?
C55 Fe1 C62 C61 -56(3) . . . . ?
C61 C62 C63 C64 -1.4(10) . . . . ?
Fe1 C62 C63 C64 59.1(6) . . . . ?
C61 C62 C63 Fe1 -60.5(6) . . . . ?
C53 Fe1 C63 C64 128.4(6) . . . . ?
C65 Fe1 C63 C64 -38.0(6) . . . . ?
C54 Fe1 C63 C64 87.6(7) . . . . ?
C52 Fe1 C63 C64 166.3(5) . . . . ?
C62 Fe1 C63 C64 -119.2(9) . . . . ?
C51 Fe1 C63 C64 -177.5(12) . . . . ?
C55 Fe1 C63 C64 59.1(11) . . . . ?
C61 Fe1 C63 C64 -81.3(6) . . . . ?
C53 Fe1 C63 C62 -112.4(7) . . . . ?
C65 Fe1 C63 C62 81.2(6) . . . . ?
C54 Fe1 C63 C62 -153.2(7) . . . . ?
C64 Fe1 C63 C62 119.2(9) . . . . ?
C52 Fe1 C63 C62 -74.5(7) . . . . ?
C51 Fe1 C63 C62 -58.3(16) . . . . ?
C55 Fe1 C63 C62 178.3(8) . . . . ?
C61 Fe1 C63 C62 37.9(6) . . . . ?
C62 C63 C64 C65 0.5(10) . . . . ?
Fe1 C63 C64 C65 59.8(6) . . . . ?
C62 C63 C64 Fe1 -59.3(6) . . . . ?
C53 Fe1 C64 C65 174.2(6) . . . . ?
C54 Fe1 C64 C65 134.6(6) . . . . ?
C52 Fe1 C64 C65 -158.9(12) . . . . ?
C63 Fe1 C64 C65 -118.2(8) . . . . ?
C62 Fe1 C64 C65 -80.3(6) . . . . ?
C51 Fe1 C64 C65 60.3(10) . . . . ?
C55 Fe1 C64 C65 91.7(6) . . . . ?
C61 Fe1 C64 C65 -36.4(5) . . . . ?
C53 Fe1 C64 C63 -67.6(7) . . . . ?
C65 Fe1 C64 C63 118.2(8) . . . . ?
C54 Fe1 C64 C63 -107.2(6) . . . . ?
C52 Fe1 C64 C63 -40.7(15) . . . . ?
C62 Fe1 C64 C63 37.9(5) . . . . ?
C51 Fe1 C64 C63 178.5(7) . . . . ?
C55 Fe1 C64 C63 -150.1(6) . . . . ?
C61 Fe1 C64 C63 81.8(6) . . . . ?
C63 C64 C65 C61 0.7(10) . . . . ?
Fe1 C64 C65 C61 60.6(6) . . . . ?
C63 C64 C65 Fe1 -59.9(6) . . . . ?
C62 C61 C65 C64 -1.6(9) . . . . ?
P3 C61 C65 C64 180.0(6) . . . . ?
Fe1 C61 C65 C64 -59.5(6) . . . . ?
C62 C61 C65 Fe1 57.9(5) . . . . ?
P3 C61 C65 Fe1 -120.5(6) . . . . ?
C53 Fe1 C65 C64 -17.6(17) . . . . ?
C54 Fe1 C65 C64 -63.6(7) . . . . ?
C52 Fe1 C65 C64 165.3(8) . . . . ?
C63 Fe1 C65 C64 38.5(6) . . . . ?
C62 Fe1 C65 C64 83.0(6) . . . . ?
C51 Fe1 C65 C64 -153.1(6) . . . . ?
C55 Fe1 C65 C64 -108.3(6) . . . . ?
C61 Fe1 C65 C64 121.1(7) . . . . ?
C53 Fe1 C65 C61 -138.7(14) . . . . ?
C54 Fe1 C65 C61 175.3(4) . . . . ?
C64 Fe1 C65 C61 -121.1(7) . . . . ?
C52 Fe1 C65 C61 44.2(10) . . . . ?
C63 Fe1 C65 C61 -82.5(5) . . . . ?
C62 Fe1 C65 C61 -38.0(4) . . . . ?
C51 Fe1 C65 C61 85.8(5) . . . . ?
C55 Fe1 C65 C61 130.7(5) . . . . ?
